data_4078209
loop_
_publ_author_name
'Betanzos-Lara, Soledad'
'Salassa, Luca'
'Habtemariam, Abraha'
'Novakova, Olga'
'Pizarro, Ana M.'
'Clarkson, Guy J.'
'Liskova, Barbora'
'Brabec, Viktor'
'Sadler, Peter J.'

_publ_section_title
;
 Photoactivatable Organometallic Pyridyl Ruthenium(II) Arene Complexes
;
_journal_issue 9
_journal_name_full Organometallics
_journal_page_first 3466
_journal_paper_doi 10.1021/om201177y
_journal_volume 31
_journal_year 2012
_chemical_formula_sum 'C24 H23 F12 N3 P2 Ru'
_chemical_formula_weight 744.46
_chemical_name_systematic
; 
 ? 
;
_space_group_IT_number 14
_symmetry_cell_setting monoclinic
_symmetry_space_group_name_Hall '-P 2ybc'
_symmetry_space_group_name_H-M 'P 1 21/c 1'
_atom_sites_solution_hydrogens geom
_atom_sites_solution_primary direct
_atom_sites_solution_secondary difmap
_audit_creation_method SHELXL-97
_cell_angle_alpha 90.00
_cell_angle_beta 107.0675(19)
_cell_angle_gamma 90.00
_cell_formula_units_Z 4
_cell_length_a 11.3406(2)
_cell_length_b 19.5778(3)
_cell_length_c 12.3483(3)
_cell_measurement_reflns_used 20007
_cell_measurement_temperature 100(2)
_cell_measurement_theta_max 32.67
_cell_measurement_theta_min 3.07
_cell_volume 2620.88(9)
_computing_cell_refinement 'CrysAlis RED, Oxford Diffraction Ltd'
_computing_data_collection 'CrysAlis CCD, Oxford Diffraction Ltd'
_computing_data_reduction 'CrysAlis RED, Oxford Diffraction Ltd'
_computing_molecular_graphics 'SHELXTL (Sheldrick, 1997)'
_computing_publication_material 'SHELXTL (Sheldrick, 1997)'
_computing_structure_refinement 'SHELXL-97 (Sheldrick, 1997)'
_computing_structure_solution 'SHELXS-97 (Sheldrick, 1990)'
_diffrn_ambient_temperature 100(2)
_diffrn_detector_area_resol_mean 10.2833
_diffrn_measured_fraction_theta_full 0.996
_diffrn_measured_fraction_theta_max 0.916
_diffrn_measurement_device_type 'Oxford Diffraction Gemini R'
_diffrn_measurement_method '\f & \w scans'
_diffrn_radiation_monochromator graphite
_diffrn_radiation_source 'Enhance (Mo) X-ray Source'
_diffrn_radiation_type MoK\a
_diffrn_radiation_wavelength 0.71073
_diffrn_reflns_av_R_equivalents 0.0261
_diffrn_reflns_av_sigmaI/netI 0.0281
_diffrn_reflns_limit_h_max 15
_diffrn_reflns_limit_h_min -16
_diffrn_reflns_limit_k_max 28
_diffrn_reflns_limit_k_min -29
_diffrn_reflns_limit_l_max 17
_diffrn_reflns_limit_l_min -16
_diffrn_reflns_number 32147
_diffrn_reflns_theta_full 27.00
_diffrn_reflns_theta_max 32.74
_diffrn_reflns_theta_min 3.08
_diffrn_standards_decay_% nil
_exptl_absorpt_coefficient_mu 0.828
_exptl_absorpt_correction_T_max 1.00
_exptl_absorpt_correction_T_min 0.97
_exptl_absorpt_correction_type multi-scan
_exptl_absorpt_process_details 'ABSPACK(CrysAlis, Oxford Diffraction)'
_exptl_crystal_colour yellow
_exptl_crystal_density_diffrn 1.887
_exptl_crystal_density_method 'not measured'
_exptl_crystal_description block
_exptl_crystal_F_000 1480
_exptl_crystal_size_max 0.30
_exptl_crystal_size_mid 0.20
_exptl_crystal_size_min 0.20
_refine_diff_density_max 1.168
_refine_diff_density_min -0.707
_refine_diff_density_rms 0.085
_refine_ls_extinction_method none
_refine_ls_goodness_of_fit_ref 1.065
_refine_ls_hydrogen_treatment constr
_refine_ls_matrix_type full
_refine_ls_number_parameters 379
_refine_ls_number_reflns 8871
_refine_ls_number_restraints 0
_refine_ls_restrained_S_all 1.065
_refine_ls_R_factor_all 0.0356
_refine_ls_R_factor_gt 0.0283
_refine_ls_shift/su_max 0.001
_refine_ls_shift/su_mean 0.000
_refine_ls_structure_factor_coef Fsqd
_refine_ls_weighting_details 'calc w=1/[\s^2^(Fo^2^)+(0.0388P)^2^+0.9364P] where P=(Fo^2^+2Fc^2^)/3'
_refine_ls_weighting_scheme calc
_refine_ls_wR_factor_gt 0.0716
_refine_ls_wR_factor_ref 0.0732
_reflns_number_gt 7533
_reflns_number_total 8871
_reflns_threshold_expression >2sigma(I)
_cod_data_source_file om201177y_si_002.cif
_cod_data_source_block complex_13
_cod_original_cell_volume 2620.89(8)
_cod_original_sg_symbol_H-M P2(1)/c
_cod_database_code 4078209

loop_
_symmetry_equiv_pos_as_xyz
'x, y, z'
'-x, y+1/2, -z+1/2'
'-x, -y, -z'
'x, -y-1/2, z-1/2'

loop_
_atom_site_label
_atom_site_type_symbol
_atom_site_fract_x
_atom_site_fract_y
_atom_site_fract_z
_atom_site_U_iso_or_equiv
_atom_site_adp_type
_atom_site_occupancy
_atom_site_symmetry_multiplicity
_atom_site_calc_flag
_atom_site_refinement_flags
Ru1 Ru 0.193701(10) 0.591230(6) 0.759852(10) 0.01020(4) Uani 1 1 d .
N1 N 0.25082(12) 0.50525(6) 0.86179(11) 0.0117(2) Uani 1 1 d .
C2 C 0.21871(15) 0.44035(8) 0.82885(14) 0.0149(3) Uani 1 1 d .
H2A H 0.1720 0.4321 0.7525 0.018 Uiso 1 1 calc R
C3 C 0.25127(15) 0.38552(8) 0.90212(15) 0.0172(3) Uani 1 1 d .
H3A H 0.2279 0.3404 0.8764 0.021 Uiso 1 1 calc R
C4 C 0.31857(16) 0.39746(8) 1.01365(16) 0.0184(3) Uani 1 1 d .
H4A H 0.3402 0.3607 1.0660 0.022 Uiso 1 1 calc R
C5 C 0.35417(15) 0.46393(8) 1.04821(14) 0.0157(3) Uani 1 1 d .
H5A H 0.4014 0.4729 1.1242 0.019 Uiso 1 1 calc R
C6 C 0.31991(13) 0.51714(7) 0.97027(13) 0.0116(3) Uani 1 1 d .
C7 C 0.35425(13) 0.58878(8) 0.99627(13) 0.0116(3) Uani 1 1 d .
C8 C 0.42924(14) 0.61210(8) 1.09983(14) 0.0156(3) Uani 1 1 d .
H8A H 0.4608 0.5810 1.1605 0.019 Uiso 1 1 calc R
C9 C 0.45784(15) 0.68109(9) 1.11427(15) 0.0185(3) Uani 1 1 d .
H9A H 0.5092 0.6977 1.1846 0.022 Uiso 1 1 calc R
C10 C 0.41035(15) 0.72524(9) 1.02448(15) 0.0181(3) Uani 1 1 d .
H10A H 0.4287 0.7727 1.0323 0.022 Uiso 1 1 calc R
C11 C 0.33567(15) 0.69932(8) 0.92298(14) 0.0152(3) Uani 1 1 d .
H11A H 0.3032 0.7298 0.8616 0.018 Uiso 1 1 calc R
N12 N 0.30760(11) 0.63258(6) 0.90835(11) 0.0118(2) Uani 1 1 d .
N13 N 0.35612(12) 0.57953(7) 0.70909(12) 0.0133(2) Uani 1 1 d .
C14 C 0.43676(15) 0.63109(8) 0.71564(14) 0.0154(3) Uani 1 1 d .
H14A H 0.4205 0.6738 0.7448 0.018 Uiso 1 1 calc R
C15 C 0.54231(15) 0.62442(8) 0.68165(15) 0.0173(3) Uani 1 1 d .
H15A H 0.5966 0.6620 0.6866 0.021 Uiso 1 1 calc R
C16 C 0.56741(15) 0.56185(9) 0.64024(15) 0.0181(3) Uani 1 1 d .
H16A H 0.6398 0.5556 0.6176 0.022 Uiso 1 1 calc R
C17 C 0.48429(15) 0.50859(9) 0.63271(14) 0.0175(3) Uani 1 1 d .
H17A H 0.4990 0.4652 0.6046 0.021 Uiso 1 1 calc R
C18 C 0.37989(15) 0.51949(8) 0.66661(14) 0.0150(3) Uani 1 1 d .
H18A H 0.3226 0.4831 0.6596 0.018 Uiso 1 1 calc R
C19 C -0.04882(16) 0.56296(10) 0.85633(16) 0.0221(3) Uani 1 1 d .
H19A H -0.0174 0.5173 0.8854 0.027 Uiso 1 1 calc R
H19B H -0.1401 0.5624 0.8334 0.027 Uiso 1 1 calc R
C20 C 0.00332(17) 0.61902(10) 0.94562(17) 0.0250(4) Uani 1 1 d .
H20A H -0.0531 0.6275 0.9920 0.030 Uiso 1 1 calc R
H20B H 0.0851 0.6057 0.9963 0.030 Uiso 1 1 calc R
C21 C 0.01378(17) 0.68270(10) 0.87618(18) 0.0253(4) Uani 1 1 d .
H21A H -0.0628 0.7102 0.8581 0.030 Uiso 1 1 calc R
H21B H 0.0842 0.7117 0.9175 0.030 Uiso 1 1 calc R
C22 C 0.03403(15) 0.65346(8) 0.77103(16) 0.0174(3) Uani 1 1 d .
C23 C 0.08523(15) 0.68470(9) 0.69074(16) 0.0201(3) Uani 1 1 d .
H23A H 0.1249 0.7307 0.7072 0.024 Uiso 1 1 calc R
C24 C 0.10116(16) 0.64570(9) 0.60099(15) 0.0215(3) Uani 1 1 d .
H24A H 0.1521 0.6645 0.5541 0.026 Uiso 1 1 calc R
C25 C 0.06580(15) 0.57571(9) 0.58896(15) 0.0195(3) Uani 1 1 d .
H25A H 0.0917 0.5465 0.5335 0.023 Uiso 1 1 calc R
C26 C 0.01486(14) 0.54487(9) 0.66794(14) 0.0169(3) Uani 1 1 d .
H26A H 0.0050 0.4941 0.6679 0.020 Uiso 1 1 calc R
C27 C -0.00172(14) 0.58400(8) 0.75944(15) 0.0157(3) Uani 1 1 d .
P10 P 0.25850(4) 0.18823(2) 1.06385(4) 0.01842(9) Uani 1 1 d .
F11 F 0.15902(12) 0.23952(6) 0.98676(11) 0.0327(3) Uani 1 1 d .
F12 F 0.35781(11) 0.13733(6) 1.14335(13) 0.0407(4) Uani 1 1 d .
F13 F 0.36146(14) 0.22100(10) 1.01684(18) 0.0670(6) Uani 1 1 d .
F14 F 0.15278(12) 0.15583(8) 1.10752(14) 0.0476(4) Uani 1 1 d .
F15 F 0.28876(14) 0.24302(7) 1.16279(14) 0.0549(5) Uani 1 1 d .
F16 F 0.22731(15) 0.13385(9) 0.96289(15) 0.0590(5) Uani 1 1 d .
P20 P 0.21459(4) 0.61373(2) 1.29990(4) 0.01593(8) Uani 1 1 d .
F21 F 0.21693(11) 0.55908(6) 1.39746(10) 0.0270(2) Uani 1 1 d .
F22 F 0.21220(11) 0.66862(5) 1.20263(11) 0.0282(3) Uani 1 1 d .
F23 F 0.17263(11) 0.67247(5) 1.37207(11) 0.0268(2) Uani 1 1 d .
F24 F 0.25559(10) 0.55548(5) 1.22743(10) 0.0232(2) Uani 1 1 d .
F25 F 0.07231(10) 0.59619(5) 1.23945(11) 0.0253(2) Uani 1 1 d .
F26 F 0.35576(10) 0.63212(6) 1.36072(12) 0.0304(3) Uani 1 1 d .

loop_
_atom_site_aniso_label
_atom_site_aniso_U_11
_atom_site_aniso_U_22
_atom_site_aniso_U_33
_atom_site_aniso_U_23
_atom_site_aniso_U_13
_atom_site_aniso_U_12
Ru1 0.01161(6) 0.00941(6) 0.00891(6) 0.00002(4) 0.00197(4) -0.00099(4)
N1 0.0134(6) 0.0110(5) 0.0113(6) 0.0001(4) 0.0043(4) -0.0009(4)
C2 0.0183(7) 0.0124(7) 0.0147(7) -0.0019(5) 0.0059(6) -0.0022(5)
C3 0.0205(7) 0.0111(6) 0.0219(9) 0.0007(6) 0.0090(6) -0.0008(5)
C4 0.0213(8) 0.0149(7) 0.0201(9) 0.0064(6) 0.0079(6) 0.0026(6)
C5 0.0171(7) 0.0158(7) 0.0133(7) 0.0027(6) 0.0032(5) 0.0010(5)
C6 0.0109(6) 0.0128(6) 0.0117(7) 0.0003(5) 0.0043(5) 0.0004(5)
C7 0.0109(6) 0.0133(6) 0.0111(7) 0.0002(5) 0.0038(5) 0.0004(5)
C8 0.0136(7) 0.0192(7) 0.0130(7) -0.0016(6) 0.0023(5) -0.0006(5)
C9 0.0162(7) 0.0207(8) 0.0171(8) -0.0075(6) 0.0024(6) -0.0035(6)
C10 0.0173(7) 0.0164(7) 0.0210(8) -0.0064(6) 0.0060(6) -0.0040(6)
C11 0.0168(7) 0.0124(7) 0.0165(8) -0.0016(5) 0.0051(6) -0.0003(5)
N12 0.0125(6) 0.0112(5) 0.0112(6) -0.0011(5) 0.0029(4) 0.0000(4)
N13 0.0145(6) 0.0134(6) 0.0121(6) 0.0007(5) 0.0044(5) 0.0000(4)
C14 0.0186(7) 0.0130(7) 0.0156(8) 0.0015(5) 0.0067(6) -0.0002(5)
C15 0.0178(7) 0.0177(7) 0.0170(8) 0.0053(6) 0.0058(6) -0.0005(6)
C16 0.0174(7) 0.0231(8) 0.0152(8) 0.0040(6) 0.0070(6) 0.0039(6)
C17 0.0223(8) 0.0170(7) 0.0140(8) 0.0007(6) 0.0064(6) 0.0047(6)
C18 0.0188(7) 0.0143(7) 0.0121(7) -0.0003(5) 0.0049(6) 0.0000(5)
C19 0.0200(8) 0.0272(9) 0.0212(9) -0.0048(7) 0.0094(6) -0.0075(6)
C20 0.0226(8) 0.0332(10) 0.0235(10) -0.0106(8) 0.0132(7) -0.0069(7)
C21 0.0197(8) 0.0231(8) 0.0348(11) -0.0108(8) 0.0105(7) 0.0001(6)
C22 0.0114(6) 0.0159(7) 0.0235(9) 0.0004(6) 0.0030(6) 0.0033(5)
C23 0.0152(7) 0.0165(7) 0.0247(9) 0.0068(6) -0.0004(6) 0.0021(6)
C24 0.0175(8) 0.0283(9) 0.0151(8) 0.0102(7) -0.0007(6) -0.0010(6)
C25 0.0170(7) 0.0290(9) 0.0099(7) -0.0016(6) -0.0002(5) -0.0037(6)
C26 0.0131(7) 0.0203(8) 0.0148(8) -0.0029(6) 0.0004(5) -0.0042(5)
C27 0.0103(6) 0.0189(7) 0.0169(8) -0.0019(6) 0.0023(5) -0.0018(5)
P10 0.01666(19) 0.01319(18) 0.0266(2) 0.00007(16) 0.00812(17) 0.00031(14)
F11 0.0324(6) 0.0287(6) 0.0350(7) 0.0120(5) 0.0070(5) 0.0071(5)
F12 0.0273(6) 0.0185(5) 0.0633(10) 0.0018(6) -0.0071(6) 0.0057(4)
F13 0.0361(8) 0.0753(12) 0.1019(16) 0.0274(11) 0.0396(9) -0.0037(8)
F14 0.0309(7) 0.0584(9) 0.0540(10) 0.0301(8) 0.0132(6) -0.0066(6)
F15 0.0520(9) 0.0416(8) 0.0507(10) -0.0265(7) -0.0168(7) 0.0157(7)
F16 0.0528(9) 0.0588(10) 0.0566(11) -0.0347(8) 0.0021(8) 0.0171(7)
P20 0.01631(19) 0.01169(17) 0.0218(2) -0.00097(15) 0.00866(16) -0.00101(14)
F21 0.0330(6) 0.0234(5) 0.0256(6) 0.0075(4) 0.0102(5) 0.0014(4)
F22 0.0382(6) 0.0185(5) 0.0365(7) 0.0075(5) 0.0242(5) 0.0045(4)
F23 0.0332(6) 0.0195(5) 0.0343(7) -0.0077(4) 0.0203(5) -0.0013(4)
F24 0.0266(5) 0.0154(5) 0.0312(6) -0.0048(4) 0.0138(4) 0.0010(4)
F25 0.0165(5) 0.0243(5) 0.0339(7) -0.0003(5) 0.0053(4) -0.0008(4)
F26 0.0175(5) 0.0262(6) 0.0456(8) -0.0099(5) 0.0066(5) -0.0060(4)

loop_
_atom_type_symbol
_atom_type_description
_atom_type_scat_dispersion_real
_atom_type_scat_dispersion_imag
_atom_type_scat_source
C C 0.0033 0.0016 'International Tables Vol C Tables 4.2.6.8 and 6.1.1.4'
H H 0.0000 0.0000 'International Tables Vol C Tables 4.2.6.8 and 6.1.1.4'
N N 0.0061 0.0033 'International Tables Vol C Tables 4.2.6.8 and 6.1.1.4'
F F 0.0171 0.0103 'International Tables Vol C Tables 4.2.6.8 and 6.1.1.4'
P P 0.1023 0.0942 'International Tables Vol C Tables 4.2.6.8 and 6.1.1.4'
Ru Ru -1.2594 0.8363 'International Tables Vol C Tables 4.2.6.8 and 6.1.1.4'

loop_
_geom_angle_atom_site_label_1
_geom_angle_atom_site_label_2
_geom_angle_atom_site_label_3
_geom_angle
N12 Ru1 N1 77.23(5)
N12 Ru1 N13 86.22(5)
N1 Ru1 N13 87.05(5)
N12 Ru1 C25 164.91(6)
N1 Ru1 C25 117.83(6)
N13 Ru1 C25 94.97(6)
N12 Ru1 C26 148.79(6)
N1 Ru1 C26 93.10(6)
N13 Ru1 C26 123.30(6)
C25 Ru1 C26 37.21(6)
N12 Ru1 C24 127.41(6)
N1 Ru1 C24 155.12(6)
N13 Ru1 C24 90.98(6)
C25 Ru1 C24 37.64(7)
C26 Ru1 C24 67.45(6)
N12 Ru1 C27 112.93(6)
N1 Ru1 C27 94.76(6)
N13 Ru1 C27 160.72(6)
C25 Ru1 C27 67.21(7)
C26 Ru1 C27 37.49(6)
C24 Ru1 C27 79.33(7)
N12 Ru1 C22 92.21(6)
N1 Ru1 C22 121.29(6)
N13 Ru1 C22 150.56(6)
C25 Ru1 C22 79.37(7)
C26 Ru1 C22 67.33(6)
C24 Ru1 C22 66.84(7)
C27 Ru1 C22 37.15(6)
N12 Ru1 C23 98.54(6)
N1 Ru1 C23 158.58(6)
N13 Ru1 C23 113.83(6)
C25 Ru1 C23 67.20(7)
C26 Ru1 C23 79.65(6)
C24 Ru1 C23 36.78(7)
C27 Ru1 C23 67.24(6)
C22 Ru1 C23 37.36(7)
C2 N1 C6 118.97(13)
C2 N1 Ru1 124.63(11)
C6 N1 Ru1 116.32(10)
N1 C2 C3 122.45(15)
N1 C2 H2A 118.8
C3 C2 H2A 118.8
C2 C3 C4 118.90(15)
C2 C3 H3A 120.6
C4 C3 H3A 120.6
C3 C4 C5 119.24(15)
C3 C4 H4A 120.4
C5 C4 H4A 120.4
C4 C5 C6 119.35(15)
C4 C5 H5A 120.3
C6 C5 H5A 120.3
N1 C6 C5 121.05(14)
N1 C6 C7 114.78(13)
C5 C6 C7 124.17(14)
N12 C7 C8 121.09(14)
N12 C7 C6 114.30(13)
C8 C7 C6 124.60(14)
C9 C8 C7 119.67(16)
C9 C8 H8A 120.2
C7 C8 H8A 120.2
C10 C9 C8 118.90(15)
C10 C9 H9A 120.5
C8 C9 H9A 120.5
C9 C10 C11 119.10(15)
C9 C10 H10A 120.4
C11 C10 H10A 120.5
N12 C11 C10 122.34(15)
N12 C11 H11A 118.8
C10 C11 H11A 118.8
C11 N12 C7 118.90(13)
C11 N12 Ru1 124.05(11)
C7 N12 Ru1 117.03(10)
C18 N13 C14 117.85(14)
C18 N13 Ru1 119.94(11)
C14 N13 Ru1 122.20(11)
N13 C14 C15 122.83(15)
N13 C14 H14A 118.6
C15 C14 H14A 118.6
C14 C15 C16 118.89(15)
C14 C15 H15A 120.6
C16 C15 H15A 120.6
C15 C16 C17 118.55(15)
C15 C16 H16A 120.7
C17 C16 H16A 120.7
C18 C17 C16 119.20(15)
C18 C17 H17A 120.4
C16 C17 H17A 120.4
N13 C18 C17 122.66(15)
N13 C18 H18A 118.7
C17 C18 H18A 118.7
C27 C19 C20 102.84(14)
C27 C19 H19A 111.2
C20 C19 H19A 111.2
C27 C19 H19B 111.2
C20 C19 H19B 111.2
H19A C19 H19B 109.1
C21 C20 C19 104.72(16)
C21 C20 H20A 110.8
C19 C20 H20A 110.8
C21 C20 H20B 110.8
C19 C20 H20B 110.8
H20A C20 H20B 108.9
C22 C21 C20 103.31(14)
C22 C21 H21A 111.1
C20 C21 H21A 111.1
C22 C21 H21B 111.1
C20 C21 H21B 111.1
H21A C21 H21B 109.1
C27 C22 C23 120.36(16)
C27 C22 C21 110.07(16)
C23 C22 C21 129.53(16)
C27 C22 Ru1 71.39(9)
C23 C22 Ru1 71.70(9)
C21 C22 Ru1 126.81(12)
C24 C23 C22 119.34(16)
C24 C23 Ru1 70.78(10)
C22 C23 Ru1 70.94(9)
C24 C23 H23A 119.7
C22 C23 H23A 119.7
Ru1 C23 H23A 119.7
C23 C24 C25 120.63(17)
C23 C24 Ru1 72.44(10)
C25 C24 Ru1 70.95(10)
C23 C24 H24A 119.2
C25 C24 H24A 119.2
Ru1 C24 H24A 119.2
C26 C25 C24 120.08(17)
C26 C25 Ru1 71.59(9)
C24 C25 Ru1 71.40(9)
C26 C25 H25A 119.5
C24 C25 H25A 119.5
Ru1 C25 H25A 119.5
C25 C26 C27 119.75(15)
C25 C26 Ru1 71.21(9)
C27 C26 Ru1 71.69(9)
C25 C26 H26A 119.7
C27 C26 H26A 119.7
Ru1 C26 H26A 119.7
C22 C27 C26 119.83(16)
C22 C27 C19 109.95(15)
C26 C27 C19 130.16(15)
C22 C27 Ru1 71.46(9)
C26 C27 Ru1 70.82(9)
C19 C27 Ru1 127.11(12)
F13 P10 F14 178.40(10)
F13 P10 F15 89.56(11)
F14 P10 F15 91.31(10)
F13 P10 F16 90.12(11)
F14 P10 F16 88.99(10)
F15 P10 F16 179.21(10)
F13 P10 F11 89.70(9)
F14 P10 F11 88.96(7)
F15 P10 F11 89.39(7)
F16 P10 F11 89.89(8)
F13 P10 F12 90.87(9)
F14 P10 F12 90.48(8)
F15 P10 F12 89.68(8)
F16 P10 F12 91.05(8)
F11 P10 F12 178.90(9)
F26 P20 F24 90.46(6)
F26 P20 F25 179.24(7)
F24 P20 F25 90.28(6)
F26 P20 F21 90.22(7)
F24 P20 F21 90.07(6)
F25 P20 F21 89.97(6)
F26 P20 F22 89.73(7)
F24 P20 F22 90.14(6)
F25 P20 F22 90.07(7)
F21 P20 F22 179.78(7)
F26 P20 F23 89.83(6)
F24 P20 F23 179.62(8)
F25 P20 F23 89.44(6)
F21 P20 F23 90.18(7)
F22 P20 F23 89.61(6)

loop_
_geom_bond_atom_site_label_1
_geom_bond_atom_site_label_2
_geom_bond_distance
Ru1 N12 2.0727(13)
Ru1 N1 2.0877(13)
Ru1 N13 2.1250(14)
Ru1 C25 2.2029(16)
Ru1 C26 2.2078(15)
Ru1 C24 2.2088(17)
Ru1 C27 2.2192(16)
Ru1 C22 2.2201(16)
Ru1 C23 2.2302(16)
N1 C2 1.3511(19)
N1 C6 1.359(2)
C2 C3 1.383(2)
C2 H2A 0.9500
C3 C4 1.385(3)
C3 H3A 0.9500
C4 C5 1.392(2)
C4 H4A 0.9500
C5 C6 1.394(2)
C5 H5A 0.9500
C6 C7 1.466(2)
C7 N12 1.3626(19)
C7 C8 1.389(2)
C8 C9 1.388(2)
C8 H8A 0.9500
C9 C10 1.384(3)
C9 H9A 0.9500
C10 C11 1.387(2)
C10 H10A 0.9500
C11 N12 1.344(2)
C11 H11A 0.9500
N13 C18 1.346(2)
N13 C14 1.349(2)
C14 C15 1.386(2)
C14 H14A 0.9500
C15 C16 1.389(2)
C15 H15A 0.9500
C16 C17 1.390(2)
C16 H16A 0.9500
C17 C18 1.383(2)
C17 H17A 0.9500
C18 H18A 0.9500
C19 C27 1.504(3)
C19 C20 1.545(3)
C19 H19A 0.9900
C19 H19B 0.9900
C20 C21 1.537(3)
C20 H20A 0.9900
C20 H20B 0.9900
C21 C22 1.497(3)
C21 H21A 0.9900
C21 H21B 0.9900
C22 C27 1.414(2)
C22 C23 1.425(3)
C23 C24 1.401(3)
C23 H23A 1.0000
C24 C25 1.423(3)
C24 H24A 1.0000
C25 C26 1.407(2)
C25 H25A 1.0000
C26 C27 1.423(2)
C26 H26A 1.0000
P10 F13 1.5842(15)
P10 F14 1.5844(14)
P10 F15 1.5858(14)
P10 F16 1.5982(15)
P10 F11 1.5989(12)
P10 F12 1.6051(12)
P20 F26 1.5973(12)
P20 F24 1.6006(11)
P20 F25 1.6036(11)
P20 F21 1.6056(12)
P20 F22 1.6061(12)
P20 F23 1.6100(11)

loop_
_geom_hbond_atom_site_label_D
_geom_hbond_atom_site_label_H
_geom_hbond_atom_site_label_A
_geom_hbond_distance_DH
_geom_hbond_distance_HA
_geom_hbond_distance_DA
_geom_hbond_angle_DHA
_geom_hbond_site_symmetry_A
C2 H2A F14 0.95 2.45 3.221(2) 138.6 4_565
C18 H18A F12 0.95 2.41 3.0870(19) 128.0 4_565
C11 H11A F23 0.95 2.45 3.0712(19) 123.2 4_575
